data_2209656
loop_
_publ_author_name
'Seitz, Michael'
'Zabel, Manfred'
'Reiser, Oliver'

_publ_section_title
;(\L)-[(<i>R</i>,<i>R</i>)-2,6-Bis(2-phenyl-4,5-dihydrooxazol-4-ylmethoxymethyl)pyridine]zinc(II)
 bis(trifluoromethanesulfonate) dichloromethane solvate
;
_journal_coeditor_code SJ2075
_journal_issue 7
_journal_name_full 'Acta Crystallographica Section E'
_journal_page_first m1517
_journal_page_last m1518
_journal_paper_doi 10.1107/S1600536806021210
_journal_volume 62
_journal_year 2006
_chemical_formula_iupac '[Zn (C27 H27 N3 O4)] (C F3 O3 S)2 , C H2 Cl2'
_chemical_formula_moiety 'C27 H27 N3 O4 Zn , 2C F3 O3 S , C H2 Cl2'
_chemical_formula_sum 'C30 H29 Cl2 F6 N3 O10 S2 Zn'
_chemical_formula_weight 905.99
_chemical_name_systematic
;
(\L)-[(R,R)-2,6-Bis-(2-phenyl-4,5-dihydro-oxazol-4-ylmethoxymethyl)-
pyridine]zinc(II) trifluoromethanesulfonate dichloromethane solvate
;
_space_group_IT_number 19
_symmetry_cell_setting orthorhombic
_symmetry_space_group_name_Hall 'P 2ac 2ab'
_symmetry_space_group_name_H-M 'P 21 21 21'
_atom_sites_solution_hydrogens geom
_atom_sites_solution_primary direct
_atom_sites_solution_secondary difmap
_audit_creation_method SHELXL97
_cell_angle_alpha 90
_cell_angle_beta 90
_cell_angle_gamma 90
_cell_formula_units_Z 4
_cell_length_a 8.7347(6)
_cell_length_b 15.2145(10)
_cell_length_c 26.9055(19)
_cell_measurement_reflns_used 7997
_cell_measurement_temperature 173.0(10)
_cell_measurement_theta_max 25.85
_cell_measurement_theta_min 2.45
_cell_volume 3575.6(4)
_computing_cell_refinement IPDS
_computing_data_collection 'IPDS (Stoe & Cie, 1998)'
_computing_data_reduction IPDS
_computing_molecular_graphics 'MERCURY (version 1.4; Macrae <i>et al.</i>,  2006)'
_computing_publication_material SHELXL97
_computing_structure_refinement 'SHELXL97 (Sheldrick, 1997)'
_computing_structure_solution 'SIR97 (Altomare <i>et al.</i>,  1993)'
_diffrn_ambient_temperature 173.0(10)
_diffrn_measured_fraction_theta_full 0.994
_diffrn_measured_fraction_theta_max 0.994
_diffrn_measurement_device_type 'Stoe IPDS'
_diffrn_measurement_method rotation
_diffrn_radiation_monochromator graphite
_diffrn_radiation_source 'fine-focus sealed tube'
_diffrn_radiation_type MoK\a
_diffrn_radiation_wavelength 0.71073
_diffrn_reflns_av_R_equivalents 0.0380
_diffrn_reflns_av_sigmaI/netI 0.0241
_diffrn_reflns_limit_h_max 10
_diffrn_reflns_limit_h_min -10
_diffrn_reflns_limit_k_max 18
_diffrn_reflns_limit_k_min -18
_diffrn_reflns_limit_l_max 32
_diffrn_reflns_limit_l_min -32
_diffrn_reflns_number 30057
_diffrn_reflns_theta_full 25.85
_diffrn_reflns_theta_max 25.85
_diffrn_reflns_theta_min 2.45
_diffrn_standards_number 0
_exptl_absorpt_coefficient_mu 1.044
_exptl_absorpt_correction_T_max 0.8158
_exptl_absorpt_correction_T_min 0.5922
_exptl_absorpt_correction_type numerical
_exptl_absorpt_process_details '[FACEIT in X-RED (Stoe & Cie, 1996)]'
_exptl_crystal_colour colourless
_exptl_crystal_density_diffrn 1.683
_exptl_crystal_density_method 'not measured'
_exptl_crystal_description 'rectangular plate'
_exptl_crystal_F_000 1840
_exptl_crystal_size_max 0.720
_exptl_crystal_size_mid 0.240
_exptl_crystal_size_min 0.180
_refine_diff_density_max 0.601
_refine_diff_density_min -0.348
_refine_ls_abs_structure_details 'Flack (1983), with 3002 Friedel pairs'
_refine_ls_abs_structure_Flack 0.001(10)
_refine_ls_extinction_method none
_refine_ls_goodness_of_fit_ref 1.038
_refine_ls_hydrogen_treatment constr
_refine_ls_matrix_type full
_refine_ls_number_parameters 533
_refine_ls_number_reflns 6882
_refine_ls_number_restraints 0
_refine_ls_restrained_S_all 1.038
_refine_ls_R_factor_all 0.0378
_refine_ls_R_factor_gt 0.0346
_refine_ls_shift/su_max 0.000
_refine_ls_shift/su_mean 0.000
_refine_ls_structure_factor_coef Fsqd
_refine_ls_weighting_details 'calc w = 1/[\s^2^(Fo^2^)+(0.0601P)^2^+1.1443P] where P=(Fo^2^+2Fc^2^)/3'
_refine_ls_weighting_scheme calc
_refine_ls_wR_factor_gt 0.0915
_refine_ls_wR_factor_ref 0.0933
_reflns_number_gt 6405
_reflns_number_total 6882
_reflns_threshold_expression I>2\s(I)
_cod_data_source_file sj2075.cif
_cod_data_source_block I
_cod_database_code 2209656
_cod_database_fobs_code 2209656

loop_
_symmetry_equiv_pos_as_xyz
'x, y, z'
'-x+1/2, -y, z+1/2'
'x+1/2, -y+1/2, -z'
'-x, y+1/2, -z+1/2'

loop_
_atom_site_type_symbol
_atom_site_label
_atom_site_fract_x
_atom_site_fract_y
_atom_site_fract_z
_atom_site_U_iso_or_equiv
_atom_site_adp_type
_atom_site_calc_flag
_atom_site_refinement_flags
_atom_site_occupancy
Zn Zn1 -0.68881(4) -0.48377(2) -0.107272(11) 0.03480(9) Uani d . 1
O O1 -0.6621(2) -0.49245(14) -0.02381(7) 0.0382(4) Uani d . 1
O O2 -1.0055(3) -0.28828(15) -0.07237(8) 0.0456(5) Uani d . 1
O O3 -0.7633(3) -0.53720(16) -0.18148(8) 0.0445(5) Uani d . 1
O O4 -0.2548(3) -0.5435(2) -0.15954(10) 0.0610(7) Uani d . 1
N N1 -0.7805(3) -0.60277(17) -0.09017(9) 0.0367(5) Uani d . 1
N N2 -0.8184(3) -0.38360(16) -0.08697(8) 0.0346(5) Uani d . 1
N N3 -0.4872(3) -0.49401(19) -0.13949(9) 0.0421(6) Uani d . 1
C C1 -0.7570(4) -0.6372(2) -0.04500(12) 0.0391(6) Uani d . 1
C C2 -0.8127(5) -0.7201(2) -0.03300(13) 0.0518(8) Uani d . 1
H H2 -0.7983 -0.7431 -0.0013 0.062 Uiso calc R 1
C C3 -0.8894(5) -0.7674(2) -0.06858(16) 0.0609(10) Uani d . 1
H H3 -0.9255 -0.8235 -0.0614 0.073 Uiso calc R 1
C C4 -0.9129(4) -0.7316(3) -0.11508(15) 0.0548(9) Uani d . 1
H H4 -0.9653 -0.7629 -0.1394 0.066 Uiso calc R 1
C C5 -0.8575(3) -0.6485(2) -0.12495(13) 0.0424(7) Uani d . 1
C C6 -0.6613(4) -0.5834(2) -0.01007(11) 0.0428(7) Uani d . 1
H H6A -0.7007 -0.5895 0.0235 0.051 Uiso calc R 1
H H6B -0.5569 -0.6051 -0.0104 0.051 Uiso calc R 1
C C7 -0.7898(4) -0.4439(2) -0.00374(10) 0.0407(6) Uani d . 1
H H7A -0.7730 -0.4307 0.0311 0.049 Uiso calc R 1
H H7B -0.8836 -0.4776 -0.0068 0.049 Uiso calc R 1
C C8 -0.7997(4) -0.3604(2) -0.03373(10) 0.0386(6) Uani d . 1
H H8 -0.7067 -0.3253 -0.0291 0.046 Uiso calc R 1
C C9 -0.9422(4) -0.3039(2) -0.02341(12) 0.0482(8) Uani d . 1
H H9A -1.0146 -0.3351 -0.0025 0.058 Uiso calc R 1
H H9B -0.9145 -0.2491 -0.0074 0.058 Uiso calc R 1
C C10 -0.9311(3) -0.33929(19) -0.10471(12) 0.0373(6) Uani d . 1
C C11 -0.9880(4) -0.3390(2) -0.15587(12) 0.0397(6) Uani d . 1
C C12 -0.8892(4) -0.3506(2) -0.19581(12) 0.0423(7) Uani d . 1
H H12 -0.7848 -0.3576 -0.1903 0.051 Uiso calc R 1
C C13 -0.9461(4) -0.3518(3) -0.24373(13) 0.0520(8) Uani d . 1
H H13 -0.8805 -0.3597 -0.2706 0.062 Uiso calc R 1
C C14 -1.1026(5) -0.3411(3) -0.25139(14) 0.0575(9) Uani d . 1
H H14 -1.1418 -0.3432 -0.2835 0.069 Uiso calc R 1
C C15 -1.2000(4) -0.3274(3) -0.21192(14) 0.0590(9) Uani d . 1
H H15 -1.3040 -0.3191 -0.2177 0.071 Uiso calc R 1
C C16 -1.1446(4) -0.3259(2) -0.16400(13) 0.0474(8) Uani d . 1
H H16 -1.2104 -0.3163 -0.1374 0.057 Uiso calc R 1
C C17 -0.8807(4) -0.6006(3) -0.17348(13) 0.0498(8) Uani d . 1
H H17A -0.8807 -0.6426 -0.2006 0.060 Uiso calc R 1
H H17B -0.9795 -0.5714 -0.1731 0.060 Uiso calc R 1
C C18 -0.6260(4) -0.5753(3) -0.20282(12) 0.0531(9) Uani d . 1
H H18A -0.6397 -0.5853 -0.2381 0.064 Uiso calc R 1
H H18B -0.6029 -0.6311 -0.1870 0.064 Uiso calc R 1
C C19 -0.4976(4) -0.5104(3) -0.19401(11) 0.0556(9) Uani d . 1
H H19 -0.5153 -0.4556 -0.2123 0.067 Uiso calc R 1
C C20 -0.3396(4) -0.5492(4) -0.20629(14) 0.0681(11) Uani d . 1
H H20A -0.3486 -0.6098 -0.2171 0.082 Uiso calc R 1
H H20B -0.2894 -0.5154 -0.2322 0.082 Uiso calc R 1
C C21 -0.3517(3) -0.5152(2) -0.12493(12) 0.0434(7) Uani d . 1
C C22 -0.2933(3) -0.5115(2) -0.07367(11) 0.0405(6) Uani d . 1
C C23 -0.3340(4) -0.4422(2) -0.04257(12) 0.0435(7) Uani d . 1
H H23 -0.3931 -0.3960 -0.0546 0.052 Uiso calc R 1
C C24 -0.2854(4) -0.4428(2) 0.00630(13) 0.0492(8) Uani d . 1
H H24 -0.3122 -0.3967 0.0273 0.059 Uiso calc R 1
C C25 -0.1976(4) -0.5110(2) 0.02418(12) 0.0490(7) Uani d . 1
H H25 -0.1668 -0.5112 0.0573 0.059 Uiso calc R 1
C C26 -0.1551(4) -0.5794(2) -0.00709(14) 0.0486(8) Uani d . 1
H H26 -0.0950 -0.6251 0.0051 0.058 Uiso calc R 1
C C27 -0.2014(4) -0.5799(2) -0.05600(13) 0.0463(7) Uani d . 1
H H27 -0.1720 -0.6253 -0.0771 0.056 Uiso calc R 1
S S1 -0.53928(10) -0.21992(5) -0.11801(3) 0.0494(2) Uani d . 1
F F1 -0.5727(3) -0.0866(2) -0.17971(11) 0.0818(8) Uani d . 1
F F2 -0.4571(4) -0.05580(19) -0.11350(12) 0.0652(9) Uani d P 0.760(6)
F F3 -0.3421(4) -0.1293(3) -0.17057(15) 0.0620(10) Uani d P 0.760(6)
O O5 -0.4214(7) -0.2387(4) -0.08407(18) 0.0820(19) Uani d P 0.760(6)
O O6 -0.5490(5) -0.2799(3) -0.1602(2) 0.0745(15) Uani d P 0.760(6)
O O7 -0.6846(3) -0.19502(16) -0.09692(11) 0.0643(7) Uani d . 1
C C28 -0.4758(5) -0.1181(4) -0.14763(17) 0.0472(11) Uani d P 0.760(6)
F F7 -0.617(2) -0.1990(13) -0.2058(6) 0.126(7) Uani d P 0.240(6)
F F8 -0.3841(19) -0.1691(12) -0.1920(6) 0.091(5) Uani d P 0.240(6)
C C31 -0.528(3) -0.1628(14) -0.1738(8) 0.079(7) Uani d P 0.240(6)
S S2 -0.38322(11) -0.78061(8) -0.12088(4) 0.0670(3) Uani d . 1
F F4 -0.5329(7) -0.7968(3) -0.20303(15) 0.163(2) Uani d . 1
F F5 -0.6098(4) -0.8776(3) -0.1474(2) 0.150(2) Uani d . 1
F F6 -0.4025(4) -0.90989(19) -0.18426(10) 0.0804(8) Uani d . 1
O O10 -0.3513(11) -0.8364(4) -0.08423(17) 0.222(5) Uani d . 1
O O11 -0.2518(5) -0.7563(5) -0.1488(3) 0.192(4) Uani d . 1
O O12 -0.4786(3) -0.7078(2) -0.11082(13) 0.0695(8) Uani d . 1
C C29 -0.4826(6) -0.8430(3) -0.16651(18) 0.0706(11) Uani d . 1
Cl Cl1 -0.97777(15) -0.09529(9) -0.20480(4) 0.0767(3) Uani d . 1
Cl Cl2 -1.05442(17) 0.01539(8) -0.12060(5) 0.0830(3) Uani d . 1
C C30 -0.9904(7) -0.0879(3) -0.14030(16) 0.0762(13) Uani d . 1
H H30A -0.8905 -0.0993 -0.1260 0.091 Uiso calc R 1
H H30B -1.0602 -0.1326 -0.1282 0.091 Uiso calc R 1
O O9 -0.5163(14) -0.3111(7) -0.1291(7) 0.061(3) Uani d P 0.240(6)
O O8 -0.4090(18) -0.1888(13) -0.0883(5) 0.072(5) Uani d P 0.240(6)

loop_
_atom_site_aniso_label
_atom_site_aniso_U_11
_atom_site_aniso_U_22
_atom_site_aniso_U_33
_atom_site_aniso_U_12
_atom_site_aniso_U_13
_atom_site_aniso_U_23
Zn1 0.03172(15) 0.04608(16) 0.02660(14) 0.00491(14) 0.00110(13) 0.00149(13)
O1 0.0365(10) 0.0481(11) 0.0301(9) -0.0032(9) 0.0000(8) 0.0038(8)
O2 0.0465(12) 0.0469(11) 0.0433(12) 0.0073(10) 0.0105(10) -0.0031(9)
O3 0.0398(11) 0.0632(14) 0.0305(10) 0.0130(10) -0.0030(9) -0.0009(9)
O4 0.0375(11) 0.102(2) 0.0432(13) 0.0114(13) 0.0101(10) 0.0017(13)
N1 0.0291(12) 0.0471(13) 0.0340(12) 0.0042(10) 0.0016(9) -0.0011(10)
N2 0.0328(11) 0.0429(12) 0.0282(10) -0.0014(11) 0.0055(10) -0.0006(9)
N3 0.0357(12) 0.0594(16) 0.0312(12) 0.0042(11) 0.0046(10) 0.0038(11)
C1 0.0368(14) 0.0424(15) 0.0382(16) 0.0078(12) 0.0074(12) 0.0033(12)
C2 0.062(2) 0.0480(17) 0.0457(17) 0.0030(17) 0.0171(18) 0.0015(13)
C3 0.069(2) 0.0478(19) 0.066(2) -0.0142(18) 0.028(2) -0.0110(17)
C4 0.0418(17) 0.065(2) 0.057(2) -0.0104(15) 0.0111(16) -0.0235(17)
C5 0.0304(14) 0.0509(17) 0.0458(16) 0.0043(12) 0.0049(12) -0.0110(14)
C6 0.0412(17) 0.0527(17) 0.0345(15) 0.0019(13) -0.0053(13) 0.0107(12)
C7 0.0395(16) 0.0559(17) 0.0268(13) -0.0041(14) 0.0043(12) -0.0017(12)
C8 0.0419(16) 0.0464(15) 0.0276(13) -0.0064(13) 0.0039(13) -0.0066(11)
C9 0.0523(19) 0.0524(18) 0.0399(16) -0.0040(15) 0.0093(15) -0.0083(14)
C10 0.0324(13) 0.0395(13) 0.0400(14) 0.0013(11) 0.0082(13) 0.0004(13)
C11 0.0381(15) 0.0417(15) 0.0391(15) 0.0066(12) 0.0056(13) 0.0076(12)
C12 0.0387(16) 0.0507(17) 0.0377(16) 0.0082(14) 0.0050(13) 0.0066(13)
C13 0.0492(19) 0.066(2) 0.0408(17) 0.0086(16) 0.0058(15) 0.0091(15)
C14 0.055(2) 0.079(2) 0.0384(17) 0.0040(19) -0.0044(15) 0.0122(17)
C15 0.0402(17) 0.083(3) 0.054(2) 0.0045(18) -0.0049(17) 0.0128(18)
C16 0.0393(16) 0.061(2) 0.0416(17) 0.0092(14) 0.0043(13) 0.0069(14)
C17 0.0408(17) 0.069(2) 0.0396(17) 0.0083(16) -0.0082(14) -0.0126(15)
C18 0.0440(17) 0.087(3) 0.0286(15) 0.0178(17) 0.0034(13) -0.0088(16)
C19 0.0478(17) 0.091(3) 0.0284(14) 0.0115(19) 0.0071(13) 0.0057(16)
C20 0.044(2) 0.121(3) 0.0393(17) 0.008(2) 0.0126(16) 0.002(2)
C21 0.0335(14) 0.0573(17) 0.0395(15) 0.0009(13) 0.0069(12) 0.0026(14)
C22 0.0279(13) 0.0497(15) 0.0438(15) -0.0021(13) 0.0038(11) 0.0045(13)
C23 0.0356(16) 0.0457(16) 0.0493(17) 0.0003(13) -0.0018(13) 0.0047(13)
C24 0.0441(19) 0.0532(18) 0.0502(18) -0.0065(15) -0.0038(15) -0.0031(14)
C25 0.0410(15) 0.0601(18) 0.0460(16) -0.0032(16) -0.0098(14) 0.0080(14)
C26 0.0331(16) 0.0516(17) 0.061(2) -0.0001(13) -0.0095(14) 0.0131(15)
C27 0.0314(14) 0.0500(16) 0.0575(19) 0.0013(13) 0.0016(15) 0.0020(14)
S1 0.0530(5) 0.0448(4) 0.0503(5) 0.0022(3) 0.0212(4) 0.0045(3)
F1 0.0768(17) 0.0924(19) 0.0763(17) 0.0049(15) -0.0129(14) 0.0372(15)
F2 0.0703(19) 0.0574(16) 0.0679(19) -0.0108(14) 0.0101(16) -0.0100(14)
F3 0.0476(18) 0.083(2) 0.056(2) -0.0092(15) 0.0202(15) 0.0042(17)
O5 0.107(4) 0.091(4) 0.048(2) 0.057(3) 0.018(2) 0.030(3)
O6 0.063(3) 0.067(3) 0.094(3) -0.013(2) 0.034(3) -0.031(3)
O7 0.0637(15) 0.0479(12) 0.0814(19) -0.0003(12) 0.0417(16) 0.0012(12)
C28 0.040(2) 0.071(3) 0.031(2) 0.001(2) 0.0062(18) 0.005(2)
F7 0.147(15) 0.156(14) 0.075(8) -0.008(11) -0.054(10) 0.030(9)
F8 0.090(10) 0.107(12) 0.075(10) 0.026(9) 0.039(8) 0.058(9)
C31 0.110(18) 0.071(12) 0.055(11) 0.022(12) 0.041(13) 0.018(10)
S2 0.0494(5) 0.0916(7) 0.0600(6) 0.0250(5) -0.0214(4) -0.0318(5)
F4 0.281(7) 0.094(2) 0.113(3) 0.002(3) -0.128(4) -0.001(2)
F5 0.070(2) 0.093(2) 0.288(7) -0.0142(18) 0.022(3) -0.021(3)
F6 0.095(2) 0.0757(16) 0.0705(16) -0.0132(15) 0.0114(15) -0.0217(13)
O10 0.408(12) 0.182(5) 0.076(3) 0.196(7) -0.121(5) -0.057(3)
O11 0.061(2) 0.219(6) 0.297(9) -0.055(3) 0.060(4) -0.182(7)
O12 0.0565(15) 0.0716(17) 0.0804(19) 0.0175(13) 0.0008(16) -0.0126(16)
C29 0.072(3) 0.071(3) 0.069(3) -0.005(2) -0.016(2) 0.009(2)
Cl1 0.0806(7) 0.1009(8) 0.0485(5) -0.0053(6) 0.0099(5) -0.0128(5)
Cl2 0.1009(8) 0.0733(6) 0.0749(7) 0.0047(6) 0.0083(6) -0.0220(6)
C30 0.094(3) 0.085(3) 0.049(2) 0.036(3) 0.005(2) 0.008(2)
O9 0.047(6) 0.042(6) 0.094(10) 0.006(4) 0.013(6) 0.011(6)
O8 0.067(8) 0.109(13) 0.039(6) -0.023(9) -0.028(6) 0.000(8)

loop_
_atom_type_symbol
_atom_type_description
_atom_type_scat_dispersion_real
_atom_type_scat_dispersion_imag
_atom_type_scat_source
C C 0.0033 0.0016 'International Tables Vol C Tables 4.2.6.8 and 6.1.1.4'
H H 0.0000 0.0000 'International Tables Vol C Tables 4.2.6.8 and 6.1.1.4'
Cl Cl 0.1484 0.1585 'International Tables Vol C Tables 4.2.6.8 and 6.1.1.4'
F F 0.0171 0.0103 'International Tables Vol C Tables 4.2.6.8 and 6.1.1.4'
N N 0.0061 0.0033 'International Tables Vol C Tables 4.2.6.8 and 6.1.1.4'
O O 0.0106 0.0060 'International Tables Vol C Tables 4.2.6.8 and 6.1.1.4'
S S 0.1246 0.1234 'International Tables Vol C Tables 4.2.6.8 and 6.1.1.4'
Zn Zn 0.2839 1.4301 'International Tables Vol C Tables 4.2.6.8 and 6.1.1.4'

loop_
_exptl_crystal_face_index_h
_exptl_crystal_face_index_k
_exptl_crystal_face_index_l
_exptl_crystal_face_perp_dist
0 1 1 0.1070
-5 3 2 0.3440
5 -3 -2 0.3890
1 -2 2 0.2460
2 1 -7 0.3310
0 -1 -2 0.1070
0 1 -2 0.1410
0 -1 2 0.1160

loop_
_geom_angle_atom_site_label_1
_geom_angle_atom_site_label_2
_geom_angle_atom_site_label_3
_geom_angle
_geom_angle_publ_flag
N3 Zn1 N2 134.06(11) y
N3 Zn1 N1 112.42(11) y
N2 Zn1 N1 113.50(10) y
N3 Zn1 O3 80.76(9) y
N2 Zn1 O3 110.98(9) y
N1 Zn1 O3 76.43(9) y
N3 Zn1 O1 109.89(9) y
N2 Zn1 O1 80.19(9) y
N1 Zn1 O1 76.34(9) y
O3 Zn1 O1 152.77(8) y
C6 O1 C7 113.7(2) ?
C6 O1 Zn1 108.26(17) ?
C7 O1 Zn1 105.18(15) ?
C10 O2 C9 108.2(2) ?
C17 O3 C18 112.6(3) ?
C17 O3 Zn1 108.57(18) ?
C18 O3 Zn1 104.86(18) ?
C21 O4 C20 107.4(3) ?
C1 N1 C5 120.4(3) ?
C1 N1 Zn1 119.6(2) ?
C5 N1 Zn1 120.0(2) ?
C10 N2 C8 108.5(3) ?
C10 N2 Zn1 137.8(2) ?
C8 N2 Zn1 112.79(19) ?
C21 N3 C19 108.3(3) ?
C21 N3 Zn1 135.1(2) ?
C19 N3 Zn1 113.1(2) ?
N1 C1 C2 120.8(3) ?
N1 C1 C6 116.1(3) ?
C2 C1 C6 123.0(3) ?
C3 C2 C1 119.0(3) ?
C3 C2 H2 120.5 ?
C1 C2 H2 120.5 ?
C2 C3 C4 119.8(3) ?
C2 C3 H3 120.1 ?
C4 C3 H3 120.1 ?
C5 C4 C3 119.0(3) ?
C5 C4 H4 120.5 ?
C3 C4 H4 120.5 ?
N1 C5 C4 121.0(3) ?
N1 C5 C17 114.8(3) ?
C4 C5 C17 124.2(3) ?
O1 C6 C1 111.3(2) ?
O1 C6 H6A 109.4 ?
C1 C6 H6A 109.4 ?
O1 C6 H6B 109.4 ?
C1 C6 H6B 109.4 ?
H6A C6 H6B 108.0 ?
O1 C7 C8 106.0(2) ?
O1 C7 H7A 110.5 ?
C8 C7 H7A 110.5 ?
O1 C7 H7B 110.5 ?
C8 C7 H7B 110.5 ?
H7A C7 H7B 108.7 ?
N2 C8 C7 108.8(2) ?
N2 C8 C9 102.6(3) ?
C7 C8 C9 114.9(3) ?
N2 C8 H8 110.1 ?
C7 C8 H8 110.1 ?
C9 C8 H8 110.1 ?
O2 C9 C8 103.7(2) ?
O2 C9 H9A 111.0 ?
C8 C9 H9A 111.0 ?
O2 C9 H9B 111.0 ?
C8 C9 H9B 111.0 ?
H9A C9 H9B 109.0 ?
N2 C10 O2 115.8(3) ?
N2 C10 C11 127.7(3) ?
O2 C10 C11 116.5(3) ?
C12 C11 C16 120.3(3) ?
C12 C11 C10 121.1(3) ?
C16 C11 C10 118.7(3) ?
C13 C12 C11 120.0(3) ?
C13 C12 H12 120.0 ?
C11 C12 H12 120.0 ?
C12 C13 C14 119.3(3) ?
C12 C13 H13 120.3 ?
C14 C13 H13 120.3 ?
C15 C14 C13 120.7(3) ?
C15 C14 H14 119.6 ?
C13 C14 H14 119.6 ?
C14 C15 C16 120.5(3) ?
C14 C15 H15 119.8 ?
C16 C15 H15 119.8 ?
C15 C16 C11 119.2(3) ?
C15 C16 H16 120.4 ?
C11 C16 H16 120.4 ?
O3 C17 C5 111.2(3) ?
O3 C17 H17A 109.4 ?
C5 C17 H17A 109.4 ?
O3 C17 H17B 109.4 ?
C5 C17 H17B 109.4 ?
H17A C17 H17B 108.0 ?
O3 C18 C19 106.8(3) ?
O3 C18 H18A 110.4 ?
C19 C18 H18A 110.4 ?
O3 C18 H18B 110.4 ?
C19 C18 H18B 110.4 ?
H18A C18 H18B 108.6 ?
N3 C19 C18 108.0(3) ?
N3 C19 C20 102.8(3) ?
C18 C19 C20 112.4(4) ?
N3 C19 H19 111.1 ?
C18 C19 H19 111.1 ?
C20 C19 H19 111.1 ?
O4 C20 C19 104.3(3) ?
O4 C20 H20A 110.9 ?
C19 C20 H20A 110.9 ?
O4 C20 H20B 110.9 ?
C19 C20 H20B 110.9 ?
H20A C20 H20B 108.9 ?
N3 C21 O4 116.9(3) ?
N3 C21 C22 126.4(3) ?
O4 C21 C22 116.6(3) ?
C23 C22 C27 120.4(3) ?
C23 C22 C21 120.3(3) ?
C27 C22 C21 119.2(3) ?
C24 C23 C22 119.3(3) ?
C24 C23 H23 120.4 ?
C22 C23 H23 120.4 ?
C25 C24 C23 120.6(3) ?
C25 C24 H24 119.7 ?
C23 C24 H24 119.7 ?
C24 C25 C26 120.1(3) ?
C24 C25 H25 119.9 ?
C26 C25 H25 119.9 ?
C27 C26 C25 120.3(3) ?
C27 C26 H26 119.9 ?
C25 C26 H26 119.9 ?
C26 C27 C22 119.3(3) ?
C26 C27 H27 120.3 ?
C22 C27 H27 120.3 ?
O5 S1 O9 80.6(7) ?
O5 S1 O7 116.3(2) ?
O9 S1 O7 117.4(5) ?
O5 S1 O6 114.9(3) ?
O9 S1 O6 40.6(6) ?
O7 S1 O6 114.8(2) ?
O5 S1 O8 31.2(7) ?
O9 S1 O8 108.5(10) ?
O7 S1 O8 112.5(7) ?
O6 S1 O8 132.1(8) ?
O5 S1 C31 128.3(10) ?
O9 S1 C31 107.2(10) ?
O7 S1 C31 105.0(7) ?
O6 S1 C31 69.2(9) ?
O8 S1 C31 105.3(12) ?
O5 S1 C28 103.5(3) ?
O9 S1 C28 133.4(6) ?
O7 S1 C28 102.46(18) ?
O6 S1 C28 102.1(3) ?
O8 S1 C28 74.3(7) ?
C31 S1 C28 35.1(10) ?
C31 F1 C28 50.4(14) ?
F8 F3 C28 91.4(10) ?
F8 F3 C31 52.1(11) ?
C28 F3 C31 39.4(7) ?
O8 O5 S1 79.0(11) ?
O9 O6 S1 68.3(8) ?
O9 O6 C31 126.8(12) ?
S1 O6 C31 62.6(7) ?
C31 C28 F1 61.6(11) ?
C31 C28 F2 162.1(13) ?
F1 C28 F2 106.0(4) ?
C31 C28 F3 89.2(12) ?
F1 C28 F3 108.1(4) ?
F2 C28 F3 107.7(4) ?
C31 C28 F8 55.2(14) ?
F1 C28 F8 90.5(6) ?
F2 C28 F8 141.6(8) ?
F3 C28 F8 34.0(7) ?
C31 C28 S1 67.8(10) ?
F1 C28 S1 113.8(4) ?
F2 C28 S1 109.9(3) ?
F3 C28 S1 111.0(4) ?
F8 C28 S1 93.7(6) ?
F3 F8 C31 95.6(17) ?
F3 F8 C28 54.6(9) ?
C31 F8 C28 41.1(13) ?
C28 C31 F1 68.0(13) ?
C28 C31 F7 164(2) ?
F1 C31 F7 97(2) ?
C28 C31 F8 84(2) ?
F1 C31 F8 108.4(17) ?
F7 C31 F8 106.9(19) ?
C28 C31 F3 51.5(13) ?
F1 C31 F3 91.6(16) ?
F7 C31 F3 137.8(16) ?
F8 C31 F3 32.3(11) ?
C28 C31 S1 77.0(13) ?
F1 C31 S1 124.2(14) ?
F7 C31 S1 109.2(17) ?
F8 C31 S1 109.4(16) ?
F3 C31 S1 99.2(14) ?
C28 C31 O6 121.7(16) ?
F1 C31 O6 155(2) ?
F7 C31 O6 69.8(14) ?
F8 C31 O6 95.6(13) ?
F3 C31 O6 112.2(12) ?
S1 C31 O6 48.2(5) ?
O10 S2 O12 118.8(3) ?
O10 S2 O11 112.9(5) ?
O12 S2 O11 111.9(3) ?
O10 S2 C29 105.9(4) ?
O12 S2 C29 105.2(2) ?
O11 S2 C29 99.7(3) ?
F4 C29 F6 109.0(5) ?
F4 C29 F5 103.1(5) ?
F6 C29 F5 106.0(4) ?
F4 C29 S2 113.8(3) ?
F6 C29 S2 113.7(3) ?
F5 C29 S2 110.6(4) ?
Cl1 C30 Cl2 112.3(3) ?
Cl1 C30 H30A 109.1 ?
Cl2 C30 H30A 109.1 ?
Cl1 C30 H30B 109.1 ?
Cl2 C30 H30B 109.1 ?
H30A C30 H30B 107.9 ?
O6 O9 S1 71.1(7) ?
O5 O8 S1 69.9(11) ?

loop_
_geom_bond_atom_site_label_1
_geom_bond_atom_site_label_2
_geom_bond_distance
_geom_bond_publ_flag
Zn1 N3 1.969(2) y
Zn1 N2 1.976(2) y
Zn1 N1 2.033(3) y
Zn1 O3 2.252(2) y
Zn1 O1 2.2614(19) y
O1 C6 1.432(4) ?
O1 C7 1.443(4) ?
O2 C10 1.335(4) ?
O2 C9 1.448(4) ?
O3 C17 1.424(5) ?
O3 C18 1.451(4) ?
O4 C21 1.330(4) ?
O4 C20 1.462(5) ?
N1 C1 1.339(4) ?
N1 C5 1.346(4) ?
N2 C10 1.285(4) ?
N2 C8 1.484(3) ?
N3 C21 1.288(4) ?
N3 C19 1.491(4) ?
C1 C2 1.390(5) ?
C1 C6 1.501(5) ?
C2 C3 1.373(6) ?
C2 H2 0.9300 ?
C3 C4 1.380(6) ?
C3 H3 0.9300 ?
C4 C5 1.380(5) ?
C4 H4 0.9300 ?
C5 C17 1.509(5) ?
C6 H6A 0.9700 ?
C6 H6B 0.9700 ?
C7 C8 1.508(4) ?
C7 H7A 0.9700 ?
C7 H7B 0.9700 ?
C8 C9 1.538(5) ?
C8 H8 0.9800 ?
C9 H9A 0.9700 ?
C9 H9B 0.9700 ?
C10 C11 1.464(5) ?
C11 C12 1.390(4) ?
C11 C16 1.399(5) ?
C12 C13 1.382(5) ?
C12 H12 0.9300 ?
C13 C14 1.392(5) ?
C13 H13 0.9300 ?
C14 C15 1.377(6) ?
C14 H14 0.9300 ?
C15 C16 1.378(5) ?
C15 H15 0.9300 ?
C16 H16 0.9300 ?
C17 H17A 0.9700 ?
C17 H17B 0.9700 ?
C18 C19 1.513(6) ?
C18 H18A 0.9700 ?
C18 H18B 0.9700 ?
C19 C20 1.538(5) ?
C19 H19 0.9800 ?
C20 H20A 0.9700 ?
C20 H20B 0.9700 ?
C21 C22 1.471(4) ?
C22 C23 1.392(5) ?
C22 C27 1.398(5) ?
C23 C24 1.382(5) ?
C23 H23 0.9300 ?
C24 C25 1.377(5) ?
C24 H24 0.9300 ?
C25 C26 1.389(5) ?
C25 H25 0.9300 ?
C26 C27 1.377(5) ?
C26 H26 0.9300 ?
C27 H27 0.9300 ?
S1 O5 1.406(6) ?
S1 O9 1.432(11) ?
S1 O7 1.441(3) ?
S1 O6 1.459(4) ?
S1 O8 1.470(12) ?
S1 C31 1.738(18) ?
S1 C28 1.829(5) ?
F1 C31 1.23(2) ?
F1 C28 1.300(5) ?
F2 C28 1.329(6) ?
F3 F8 0.91(2) ?
F3 C28 1.332(6) ?
F3 C31 1.70(3) ?
O5 O8 0.775(17) ?
O6 O9 1.003(14) ?
O6 C31 1.83(2) ?
C28 C31 1.08(3) ?
C28 F8 1.634(17) ?
F7 C31 1.29(3) ?
F8 C31 1.35(3) ?
S2 O10 1.330(5) ?
S2 O12 1.413(3) ?
S2 O11 1.421(5) ?
S2 C29 1.778(5) ?
F4 C29 1.285(6) ?
F5 C29 1.332(6) ?
F6 C29 1.324(6) ?
Cl1 C30 1.742(4) ?
Cl2 C30 1.750(5) ?
C30 H30A 0.9700 ?
C30 H30B 0.9700 ?
